data_7113313
loop_
_publ_author_name
'Steffen Bahring'
'Dong Sub Kim'
'Troels Duedal'
'Vincent M. Lynch'
'Kent A. Nielsen'
'Jan O. Jeppesen'
'Jonathan L. Sessler'

_publ_section_title
;
 Use of solvent to regulate the degree of polymerisation in weakly
 associated supramolecular oligomers
;
_journal_name_full Chem.Commun.
_journal_page_first 5497
_journal_paper_doi 10.1039/C4CC01514B
_journal_volume 50
_journal_year 2014
_chemical_formula_moiety 'C68 H84 N4 S24, C18 H14 N4 O12, 3 C H2 Cl2'
_chemical_formula_sum 'C89 H104 Cl6 N8 O12 S24'
_chemical_formula_weight 2459.94
_chemical_name_systematic
;
 ?
;
_space_group_IT_number 2
_symmetry_cell_setting triclinic
_symmetry_space_group_name_Hall '-P 1'
_symmetry_space_group_name_H-M 'P -1'
_atom_sites_solution_hydrogens geom
_atom_sites_solution_primary direct
_atom_sites_solution_secondary difmap
_audit_creation_method SHELXL-97
_cell_angle_alpha 103.499(8)
_cell_angle_beta 108.269(9)
_cell_angle_gamma 107.023(8)
_cell_formula_units_Z 2
_cell_length_a 17.3624(12)
_cell_length_b 17.5374(13)
_cell_length_c 21.322(2)
_cell_measurement_reflns_used 102005
_cell_measurement_temperature 100(2)
_cell_measurement_theta_max 27.5
_cell_measurement_theta_min 3.0
_cell_volume 5503.9(10)
_computing_cell_refinement 'CrystalClear (Rigaku Inc., 2008)'
_computing_data_collection 'CrystalClear (Rigaku Inc., 2008)'
_computing_data_reduction 'CrystalClear (Rigaku Inc., 2008)'
_computing_molecular_graphics 'XP SHELXTL/PC, Siemens Analytical'
_computing_structure_refinement 'XL SHELXTL/PC, Siemens Analytical'
_computing_structure_solution
;

SIR97 - Altomare A., Burla M.C., Camalli M., Cascarano G.L., Giacovazzo C., 
Guagliardi A., Moliterni A.G.G., Polidori G.,Spagna R.
;
_diffrn_ambient_temperature 100(2)
_diffrn_measured_fraction_theta_full 0.997
_diffrn_measured_fraction_theta_max 0.997
_diffrn_measurement_device_type 'Rigaku AFC-12 with Saturn 724+ CCD'
_diffrn_measurement_method \w-scans
_diffrn_radiation_monochromator graphite
_diffrn_radiation_source 'fine-focus sealed tube'
_diffrn_radiation_type MoK\a
_diffrn_radiation_wavelength 0.71075
_diffrn_reflns_av_R_equivalents 0.0000
_diffrn_reflns_av_sigmaI/netI 0.0687
_diffrn_reflns_limit_h_max 19
_diffrn_reflns_limit_h_min -20
_diffrn_reflns_limit_k_max 20
_diffrn_reflns_limit_k_min -20
_diffrn_reflns_limit_l_max 25
_diffrn_reflns_limit_l_min -23
_diffrn_reflns_number 19331
_diffrn_reflns_theta_full 25.00
_diffrn_reflns_theta_max 25.00
_diffrn_reflns_theta_min 2.97
_exptl_absorpt_coefficient_mu 0.671
_exptl_absorpt_correction_T_max 1.00
_exptl_absorpt_correction_T_min 0.714
_exptl_absorpt_correction_type multi-scan
_exptl_absorpt_process_details
;
Abscor. T. Higashi (2001). The Rigaku Corporation, Tokyo, Japan.
;
_exptl_crystal_colour black
_exptl_crystal_density_diffrn 1.484
_exptl_crystal_density_method 'not measured'
_exptl_crystal_description prism
_exptl_crystal_F_000 2552
_exptl_crystal_size_max 0.30
_exptl_crystal_size_mid 0.20
_exptl_crystal_size_min 0.18
_refine_diff_density_max 1.589
_refine_diff_density_min -1.382
_refine_diff_density_rms 0.182
_refine_ls_extinction_method none
_refine_ls_goodness_of_fit_ref 1.991
_refine_ls_hydrogen_treatment constr
_refine_ls_matrix_type fullcycle
_refine_ls_number_parameters 1300
_refine_ls_number_reflns 19331
_refine_ls_number_restraints 143
_refine_ls_restrained_S_all 1.992
_refine_ls_R_factor_all 0.1375
_refine_ls_R_factor_gt 0.1244
_refine_ls_shift/su_max 0.193
_refine_ls_shift/su_mean 0.006
_refine_ls_structure_factor_coef Fsqd
_refine_ls_weighting_details 'calc w=1/[\s^2^(Fo^2^)+(0.0622P)^2^+23.4039P] where P=(Fo^2^+2Fc^2^)/3'
_refine_ls_weighting_scheme calc
_refine_ls_wR_factor_gt 0.3248
_refine_ls_wR_factor_ref 0.3295
_reflns_number_gt 16211
_reflns_number_total 19331
_reflns_threshold_expression >2sigma(I)
_cod_data_source_file c4cc01514b2.cif
_cod_data_source_block shelxl_b
_cod_original_cell_volume 5503.9(8)
_cod_original_sg_symbol_H-M P-1
_cod_database_code 7113313

loop_
_symmetry_equiv_pos_as_xyz
'x, y, z'
'-x, -y, -z'

loop_
_atom_site_label
_atom_site_type_symbol
_atom_site_fract_x
_atom_site_fract_y
_atom_site_fract_z
_atom_site_U_iso_or_equiv
_atom_site_adp_type
_atom_site_occupancy
_atom_site_symmetry_multiplicity
_atom_site_calc_flag
_atom_site_refinement_flags
_atom_site_disorder_assembly
_atom_site_disorder_group
S1 S 0.42989(17) -0.08385(16) 0.23136(13) 0.0228(5) Uani 1 1 d . . .
S2 S 0.48734(16) -0.04723(15) 0.11928(13) 0.0203(5) Uani 1 1 d . . .
S3 S 0.55650(19) -0.17659(18) 0.26729(14) 0.0282(6) Uani 1 1 d . . .
S4 S 0.62833(17) -0.13965(17) 0.16417(13) 0.0254(6) Uani 1 1 d . . .
S5 S 0.6875(2) -0.2513(2) 0.32511(16) 0.0397(8) Uani 1 1 d . . .
S6 S 0.77331(18) -0.20049(18) 0.21563(15) 0.0310(6) Uani 1 1 d . . .
S7 S 0.31274(16) 0.27097(16) 0.04286(13) 0.0228(5) Uani 1 1 d . . .
S8 S 0.46071(16) 0.43700(16) 0.14646(13) 0.0231(5) Uani 1 1 d . . .
S9 S 0.19141(17) 0.38459(18) 0.00571(14) 0.0276(6) Uani 1 1 d . . .
S10 S 0.34547(18) 0.53831(17) 0.11289(15) 0.0293(6) Uani 1 1 d . . .
S11 S 0.0873(2) 0.4885(2) -0.03992(17) 0.0413(8) Uani 1 1 d . . .
S12 S 0.2649(2) 0.6595(2) 0.08025(17) 0.0394(7) Uani 1 1 d . . .
S13 S 0.80066(16) 0.32007(16) 0.34533(13) 0.0208(5) Uani 1 1 d . . .
S14 S 0.74960(16) 0.29103(16) 0.46291(13) 0.0203(5) Uani 1 1 d . . .
S15 S 0.94852(16) 0.25085(16) 0.38887(13) 0.0214(5) Uani 1 1 d . . .
S16 S 0.90283(16) 0.21491(17) 0.50439(13) 0.0220(5) Uani 1 1 d . . .
S17 S 1.07849(16) 0.17020(16) 0.40582(13) 0.0224(5) Uani 1 1 d . . .
S18 S 1.03550(17) 0.13337(18) 0.53900(14) 0.0270(6) Uani 1 1 d . . .
S19 S 0.34119(15) 0.36155(15) 0.39933(13) 0.0206(5) Uani 1 1 d . . .
S20 S 0.19944(16) 0.19208(16) 0.29969(13) 0.0221(5) Uani 1 1 d . . .
S21 S 0.19988(17) 0.44893(17) 0.36471(14) 0.0268(6) Uani 1 1 d . . .
S22 S 0.06053(16) 0.28166(17) 0.26730(14) 0.0252(6) Uani 1 1 d . . .
S23 S 0.0966(2) 0.5474(2) 0.3133(2) 0.0574(11) Uani 1 1 d D A .
S24 S -0.0679(2) 0.3579(2) 0.21022(17) 0.0396(7) Uani 1 1 d . . .
N1 N 0.3502(5) 0.0832(5) 0.1680(4) 0.0211(18) Uani 1 1 d . . .
H1 H 0.3222 0.1176 0.1652 0.025 Uiso 1 1 calc R . .
N2 N 0.5203(5) 0.2407(5) 0.1585(4) 0.0194(17) Uani 1 1 d . . .
H2 H 0.5532 0.2134 0.1735 0.023 Uiso 1 1 calc R . .
N3 N 0.5863(5) 0.3599(5) 0.3370(4) 0.0195(17) Uani 1 1 d . . .
H3 H 0.5410 0.3736 0.3209 0.023 Uiso 1 1 calc R . .
N4 N 0.4367(5) 0.1898(5) 0.3497(4) 0.0179(17) Uani 1 1 d . . .
H4 H 0.4766 0.1680 0.3511 0.021 Uiso 1 1 calc R . .
C1 C 0.3551(6) 0.0408(6) 0.2144(5) 0.018(2) Uani 1 1 d . . .
C2 C 0.4023(7) -0.0072(6) 0.2016(5) 0.021(2) Uani 1 1 d . . .
C3 C 0.4278(6) 0.0096(6) 0.1468(5) 0.019(2) Uani 1 1 d . . .
C4 C 0.3940(6) 0.0660(6) 0.1261(5) 0.017(2) Uani 1 1 d . . .
C5 C 0.3939(7) 0.1055(6) 0.0704(5) 0.022(2) Uani 1 1 d . . .
C6 C 0.4355(6) 0.2006(6) 0.1064(5) 0.018(2) Uani 1 1 d . . .
C7 C 0.4086(6) 0.2661(6) 0.0991(5) 0.019(2) Uani 1 1 d . . .
C8 C 0.4772(7) 0.3439(6) 0.1479(5) 0.020(2) Uani 1 1 d . . .
C9 C 0.5481(6) 0.3286(6) 0.1845(5) 0.019(2) Uani 1 1 d . . .
C10 C 0.6382(6) 0.3840(6) 0.2421(5) 0.020(2) Uani 1 1 d . . .
C11 C 0.6468(6) 0.3593(6) 0.3068(5) 0.019(2) Uani 1 1 d . . .
C12 C 0.7053(6) 0.3335(6) 0.3461(5) 0.0159(19) Uani 1 1 d . . .
C13 C 0.6803(6) 0.3192(6) 0.4017(4) 0.0158(19) Uani 1 1 d . . .
C14 C 0.6066(6) 0.3366(6) 0.3946(5) 0.020(2) Uani 1 1 d . . .
C15 C 0.5496(7) 0.3332(6) 0.4364(5) 0.020(2) Uani 1 1 d . . .
C16 C 0.4561(6) 0.2731(6) 0.3873(5) 0.018(2) Uani 1 1 d . . .
C17 C 0.3743(6) 0.2788(6) 0.3701(5) 0.019(2) Uani 1 1 d . . .
C18 C 0.3085(6) 0.2007(6) 0.3228(5) 0.018(2) Uani 1 1 d . . .
C19 C 0.3470(6) 0.1439(5) 0.3097(5) 0.0163(19) Uani 1 1 d . . .
C20 C 0.3121(6) 0.0511(6) 0.2654(5) 0.020(2) Uani 1 1 d . . .
C21 C 0.3001(7) 0.0783(7) 0.0175(5) 0.025(2) Uani 1 1 d . . .
H21A H 0.2675 0.1016 0.0411 0.038 Uiso 1 1 calc R . .
H21B H 0.2711 0.0158 -0.0021 0.038 Uiso 1 1 calc R . .
H21C H 0.3011 0.0998 -0.0209 0.038 Uiso 1 1 calc R . .
C22 C 0.4473(7) 0.0762(7) 0.0311(5) 0.024(2) Uani 1 1 d . . .
H22A H 0.4508 0.1053 -0.0026 0.036 Uiso 1 1 calc R . .
H22B H 0.4179 0.0143 0.0056 0.036 Uiso 1 1 calc R . .
H22C H 0.5070 0.0904 0.0654 0.036 Uiso 1 1 calc R . .
C23 C 0.7085(7) 0.3707(7) 0.2157(5) 0.025(2) Uani 1 1 d . . .
H23A H 0.7062 0.3130 0.2105 0.038 Uiso 1 1 calc R . .
H23B H 0.7673 0.4127 0.2500 0.038 Uiso 1 1 calc R . .
H23C H 0.6965 0.3780 0.1699 0.038 Uiso 1 1 calc R . .
C24 C 0.6514(6) 0.4782(6) 0.2603(5) 0.024(2) Uani 1 1 d . . .
H24A H 0.6413 0.4924 0.2174 0.036 Uiso 1 1 calc R . .
H24B H 0.7118 0.5144 0.2954 0.036 Uiso 1 1 calc R . .
H24C H 0.6094 0.4879 0.2797 0.036 Uiso 1 1 calc R . .
C25 C 0.5856(7) 0.3033(7) 0.4968(5) 0.024(2) Uani 1 1 d . . .
H25A H 0.5839 0.2461 0.4774 0.036 Uiso 1 1 calc R . .
H25B H 0.5492 0.3015 0.5239 0.036 Uiso 1 1 calc R . .
H25C H 0.6466 0.3431 0.5278 0.036 Uiso 1 1 calc R . .
C26 C 0.5536(6) 0.4234(6) 0.4689(5) 0.021(2) Uani 1 1 d . . .
H26A H 0.6149 0.4620 0.5006 0.032 Uiso 1 1 calc R . .
H26B H 0.5169 0.4210 0.4958 0.032 Uiso 1 1 calc R . .
H26C H 0.5317 0.4444 0.4311 0.032 Uiso 1 1 calc R . .
C27 C 0.3300(7) -0.0002(6) 0.3125(6) 0.025(2) Uani 1 1 d . . .
H27A H 0.3007 -0.0613 0.2837 0.038 Uiso 1 1 calc R . .
H27B H 0.3071 0.0118 0.3486 0.038 Uiso 1 1 calc R . .
H27C H 0.3938 0.0156 0.3355 0.038 Uiso 1 1 calc R . .
C28 C 0.2108(6) 0.0171(6) 0.2219(5) 0.023(2) Uani 1 1 d . . .
H28A H 0.1982 0.0531 0.1945 0.034 Uiso 1 1 calc R . .
H28B H 0.1811 0.0184 0.2541 0.034 Uiso 1 1 calc R . .
H28C H 0.1893 -0.0418 0.1896 0.034 Uiso 1 1 calc R . .
C29 C 0.5004(7) -0.0883(6) 0.1883(5) 0.021(2) Uani 1 1 d . . .
C30 C 0.5554(6) -0.1278(6) 0.2037(5) 0.022(2) Uani 1 1 d . . .
C31 C 0.6484(8) -0.1992(7) 0.2691(6) 0.032(3) Uani 1 1 d . . .
C32 C 0.6826(7) -0.1816(7) 0.2236(6) 0.030(2) Uani 1 1 d . . .
C33 C 0.6332(7) -0.2428(7) 0.3837(6) 0.031(2) Uani 1 1 d . . .
H33A H 0.5704 -0.2564 0.3554 0.037 Uiso 1 1 calc R . .
H33B H 0.6351 -0.2865 0.4057 0.037 Uiso 1 1 calc R . .
C34 C 0.6723(7) -0.1547(7) 0.4433(5) 0.029(2) Uani 1 1 d . . .
H34A H 0.7374 -0.1346 0.4658 0.035 Uiso 1 1 calc R . .
H34B H 0.6580 -0.1128 0.4228 0.035 Uiso 1 1 calc R . .
C35 C 0.6360(10) -0.1595(10) 0.4984(7) 0.050(4) Uani 1 1 d . . .
H35A H 0.5722 -0.1746 0.4771 0.075 Uiso 1 1 calc R . .
H35B H 0.6648 -0.1040 0.5371 0.075 Uiso 1 1 calc R . .
H35C H 0.6473 -0.2032 0.5169 0.075 Uiso 1 1 calc R . .
C36 C 0.7189(7) -0.2926(7) 0.1338(6) 0.027(2) Uani 1 1 d . . .
H36A H 0.6840 -0.2774 0.0958 0.032 Uiso 1 1 calc R . .
H36B H 0.7646 -0.3059 0.1207 0.032 Uiso 1 1 calc R . .
C37 C 0.6589(8) -0.3711(7) 0.1372(6) 0.034(3) Uani 1 1 d . . .
H37A H 0.6114 -0.3593 0.1484 0.041 Uiso 1 1 calc R . .
H37B H 0.6928 -0.3865 0.1756 0.041 Uiso 1 1 calc R . .
C38 C 0.6187(9) -0.4445(8) 0.0684(7) 0.049(3) Uani 1 1 d . . .
H38A H 0.5808 -0.4313 0.0312 0.073 Uiso 1 1 calc R . .
H38B H 0.5832 -0.4961 0.0730 0.073 Uiso 1 1 calc R . .
H38C H 0.6657 -0.4540 0.0559 0.073 Uiso 1 1 calc R . .
C39 C 0.3511(7) 0.3820(6) 0.0824(5) 0.022(2) Uani 1 1 d . . .
C40 C 0.3004(7) 0.4267(7) 0.0669(5) 0.023(2) Uani 1 1 d . . .
C41 C 0.1849(7) 0.4847(7) 0.0119(6) 0.029(2) Uani 1 1 d . . .
C42 C 0.2555(7) 0.5542(7) 0.0611(6) 0.030(2) Uani 1 1 d . . .
C43 C 0.0608(9) 0.4156(10) -0.1275(7) 0.052(4) Uani 1 1 d . . .
H43A H 0.0562 0.3589 -0.1248 0.063 Uiso 1 1 calc R . .
H43B H 0.0023 0.4086 -0.1604 0.063 Uiso 1 1 calc R . .
C44 C 0.1275(10) 0.4446(10) -0.1575(7) 0.054(4) Uani 1 1 d . . .
H44A H 0.1868 0.4551 -0.1235 0.065 Uiso 1 1 calc R . .
H44B H 0.1292 0.4992 -0.1638 0.065 Uiso 1 1 calc R . .
C45 C 0.1056(13) 0.3787(13) -0.2287(8) 0.077(6) Uani 1 1 d . . .
H45A H 0.1550 0.3956 -0.2425 0.116 Uiso 1 1 calc R . .
H45B H 0.0522 0.3758 -0.2647 0.116 Uiso 1 1 calc R . .
H45C H 0.0957 0.3226 -0.2243 0.116 Uiso 1 1 calc R . .
C46 C 0.3643(8) 0.7053(7) 0.0681(6) 0.036(3) Uani 1 1 d . . .
H46A H 0.3767 0.7663 0.0754 0.043 Uiso 1 1 calc R . .
H46B H 0.4142 0.7029 0.1050 0.043 Uiso 1 1 calc R . .
C47 C 0.3611(8) 0.6624(8) -0.0034(6) 0.035(3) Uani 1 1 d . . .
H47A H 0.3465 0.6009 -0.0119 0.042 Uiso 1 1 calc R . .
H47B H 0.3135 0.6672 -0.0405 0.042 Uiso 1 1 calc R . .
C48 C 0.4457(11) 0.7000(12) -0.0094(8) 0.075(6) Uani 1 1 d . . .
H48A H 0.4581 0.7597 -0.0048 0.112 Uiso 1 1 calc R . .
H48B H 0.4414 0.6679 -0.0555 0.112 Uiso 1 1 calc R . .
H48C H 0.4935 0.6972 0.0283 0.112 Uiso 1 1 calc R . .
C49 C 0.8163(6) 0.2826(6) 0.4162(5) 0.020(2) Uani 1 1 d . . .
C50 C 0.8783(7) 0.2509(6) 0.4331(5) 0.022(2) Uani 1 1 d . . .
C51 C 0.9991(6) 0.1928(6) 0.4319(5) 0.021(2) Uani 1 1 d . . .
C52 C 0.9790(6) 0.1778(6) 0.4856(5) 0.022(2) Uani 1 1 d . . .
C53 C 1.1786(7) 0.2491(7) 0.4790(5) 0.026(2) Uani 1 1 d . . .
H53A H 1.1855 0.2319 0.5208 0.031 Uiso 1 1 calc R . .
H53B H 1.2292 0.2489 0.4671 0.031 Uiso 1 1 calc R . .
C54 C 1.1829(7) 0.3392(7) 0.4990(6) 0.029(2) Uani 1 1 d . . .
H54A H 1.1355 0.3411 0.5149 0.034 Uiso 1 1 calc R . .
H54B H 1.1720 0.3556 0.4566 0.034 Uiso 1 1 calc R . .
C55 C 1.2710(7) 0.4034(7) 0.5569(6) 0.035(3) Uani 1 1 d . . .
H55A H 1.2791 0.3917 0.6008 0.053 Uiso 1 1 calc R . .
H55B H 1.2724 0.4612 0.5646 0.053 Uiso 1 1 calc R . .
H55C H 1.3187 0.3989 0.5430 0.053 Uiso 1 1 calc R . .
C56 C 0.9546(7) 0.0762(7) 0.5679(6) 0.029(2) Uani 1 1 d . . .
H56A H 0.8946 0.0594 0.5315 0.035 Uiso 1 1 calc R . .
H56B H 0.9623 0.0230 0.5701 0.035 Uiso 1 1 calc R . .
C57 C 0.9594(8) 0.1234(8) 0.6361(6) 0.037(3) Uani 1 1 d . . .
H57A H 0.9487 0.1754 0.6339 0.045 Uiso 1 1 calc R . .
H57B H 1.0195 0.1417 0.6730 0.045 Uiso 1 1 calc R . .
C58 C 0.8928(10) 0.0702(10) 0.6562(8) 0.052(4) Uani 1 1 d . . .
H58A H 0.8331 0.0558 0.6218 0.078 Uiso 1 1 calc R . .
H58B H 0.9002 0.1025 0.7034 0.078 Uiso 1 1 calc R . .
H58C H 0.9017 0.0176 0.6565 0.078 Uiso 1 1 calc R . .
C59 C 0.2305(6) 0.3026(6) 0.3367(5) 0.020(2) Uani 1 1 d . . .
C60 C 0.1730(6) 0.3402(6) 0.3247(5) 0.022(2) Uani 1 1 d . . .
C61 C 0.1012(7) 0.4488(7) 0.3076(6) 0.031(2) Uani 1 1 d . . .
C62 C 0.0386(6) 0.3731(7) 0.2634(6) 0.028(2) Uani 1 1 d . . .
C63 C 0.0503(13) 0.5687(13) 0.3711(9) 0.082(5) Uani 1 1 d DU . .
H63C H -0.0044 0.5719 0.3457 0.098 Uiso 0.35 1 d PR A .
H63D H 0.0892 0.6249 0.4049 0.098 Uiso 0.35 1 d PR . .
H63A H 0.0547 0.6263 0.3791 0.098 Uiso 0.65 1 d PR . .
H63B H 0.0864 0.5677 0.4152 0.098 Uiso 0.65 1 d PR . .
C64 C -0.0357(14) 0.5196(13) 0.3555(11) 0.050(5) Uani 0.65 1 d PDU A 1
H64A H -0.0390 0.4638 0.3597 0.060 Uiso 0.65 1 calc PR A 1
H64B H -0.0723 0.5085 0.3056 0.060 Uiso 0.65 1 calc PR A 1
C65 C -0.0770(15) 0.5604(16) 0.4040(14) 0.067(6) Uani 0.65 1 d PDU A 1
H65A H -0.0622 0.5467 0.4471 0.100 Uiso 0.65 1 calc PR A 1
H65B H -0.1414 0.5371 0.3782 0.100 Uiso 0.65 1 calc PR A 1
H65C H -0.0530 0.6225 0.4166 0.100 Uiso 0.65 1 calc PR A 1
C64A C 0.034(3) 0.519(2) 0.4103(19) 0.059(6) Uani 0.35 1 d PDU A 2
H64C H 0.0916 0.5283 0.4468 0.070 Uiso 0.35 1 calc PR A 2
H64D H 0.0071 0.4581 0.3787 0.070 Uiso 0.35 1 calc PR A 2
C65A C -0.028(3) 0.534(2) 0.448(2) 0.059(8) Uani 0.35 1 d PDU A 2
H65D H -0.0148 0.5957 0.4659 0.089 Uiso 0.35 1 calc PR A 2
H65E H -0.0169 0.5144 0.4883 0.089 Uiso 0.35 1 calc PR A 2
H65F H -0.0896 0.5032 0.4148 0.089 Uiso 0.35 1 calc PR A 2
C66 C -0.1040(8) 0.2625(8) 0.1364(6) 0.036(3) Uani 1 1 d . . .
H66A H -0.0587 0.2665 0.1171 0.044 Uiso 1 1 calc R . .
H66B H -0.1135 0.2125 0.1515 0.044 Uiso 1 1 calc R . .
C67 C -0.1880(8) 0.2525(8) 0.0816(7) 0.043(3) Uani 1 1 d . . .
H67A H -0.1753 0.2991 0.0628 0.052 Uiso 1 1 calc R . .
H67B H -0.2286 0.2591 0.1042 0.052 Uiso 1 1 calc R . .
C68 C -0.2336(9) 0.1691(9) 0.0211(8) 0.057(4) Uani 1 1 d . . .
H68A H -0.1931 0.1605 -0.0004 0.086 Uiso 1 1 calc R . .
H68B H -0.2856 0.1693 -0.0143 0.086 Uiso 1 1 calc R . .
H68C H -0.2522 0.1227 0.0383 0.086 Uiso 1 1 calc R . .
O7 O 0.1064(6) 0.1755(5) 0.0973(5) 0.052(3) Uani 1 1 d D . .
O8 O 0.2410(6) 0.1794(5) 0.1514(4) 0.040(2) Uani 1 1 d . . .
O9 O 0.4702(5) 0.4628(6) 0.3174(4) 0.038(2) Uani 1 1 d . . .
O10 O 0.4343(6) 0.5713(6) 0.3356(5) 0.054(3) Uani 1 1 d . . .
O11 O 0.0509(5) 0.4268(5) 0.1135(4) 0.0360(19) Uani 1 1 d . . .
O12 O 0.1543(6) 0.5510(5) 0.1778(5) 0.048(2) Uani 1 1 d . . .
N7 N 0.4171(6) 0.4971(7) 0.3048(5) 0.037(2) Uani 1 1 d . . .
N8 N 0.1259(6) 0.4740(6) 0.1559(5) 0.031(2) Uani 1 1 d . . .
C78 C 0.3026(7) 0.3584(7) 0.2222(6) 0.028(2) Uani 1 1 d . . .
H78 H 0.3433 0.3328 0.2358 0.033 Uiso 1 1 calc R . .
C79 C 0.3277(7) 0.4446(7) 0.2522(6) 0.028(2) Uani 1 1 d . . .
C80 C 0.2698(7) 0.4841(7) 0.2321(6) 0.030(2) Uani 1 1 d . . .
H80 H 0.2873 0.5440 0.2529 0.035 Uiso 1 1 calc R . .
C81 C 0.1866(7) 0.4326(7) 0.1808(6) 0.025(2) Uani 1 1 d . . .
C82 C 0.1587(7) 0.3466(7) 0.1516(5) 0.025(2) Uani 1 1 d . . .
H82 H 0.0997 0.3125 0.1179 0.030 Uiso 1 1 calc R . .
C83 C 0.2182(7) 0.3094(7) 0.1721(5) 0.025(2) Uani 1 1 d . . .
C84 C 0.1913(9) 0.2150(7) 0.1392(6) 0.033(3) Uani 1 1 d . . .
C85 C 0.0835(12) 0.0954(9) 0.0795(8) 0.113(8) Uani 1 1 d DU . .
H85C H 0.0502 0.0743 0.1047 0.136 Uiso 0.42 1 d PR . .
H85D H 0.1370 0.0859 0.0947 0.136 Uiso 0.42 1 d PR . .
H85A H 0.0853 0.0801 0.1202 0.136 Uiso 0.58 1 d PR . .
H85B H 0.1269 0.0819 0.0656 0.136 Uiso 0.58 1 d PR . .
C86 C -0.0058(8) 0.0392(9) 0.0196(12) 0.079(8) Uani 0.58 1 d PDU . 1
H86A H -0.0218 0.0700 -0.0107 0.095 Uiso 0.58 1 d PR . 1
H86B H -0.0500 0.0234 0.0376 0.095 Uiso 0.58 1 d PR . 1
C86A C 0.0349(19) 0.0407(10) 0.0025(8) 0.079(9) Uani 0.42 1 d PDU . 2
H86C H 0.0732 0.0289 -0.0189 0.095 Uiso 0.42 1 d PR . 2
H86D H 0.0053 0.0711 -0.0210 0.095 Uiso 0.42 1 d PR . 2
O1 O 0.6468(5) 0.1542(5) 0.1852(4) 0.0290(17) Uani 1 1 d . . .
O2 O 0.7419(6) 0.1097(6) 0.1633(4) 0.044(2) Uani 1 1 d . . .
O3 O 0.5629(5) 0.1060(4) 0.3808(4) 0.0257(16) Uani 1 1 d . . .
O4 O 0.6503(5) 0.0609(5) 0.4521(4) 0.0300(17) Uani 1 1 d . . .
O5 O 0.8563(5) -0.0358(5) 0.3963(4) 0.0282(16) Uani 1 1 d . . .
O6 O 0.9005(5) -0.0038(5) 0.3184(4) 0.0275(16) Uani 1 1 d . . .
N5 N 0.6999(6) 0.1205(6) 0.1980(5) 0.0254(19) Uani 1 1 d . . .
N6 N 0.8520(5) -0.0059(5) 0.3499(4) 0.0246(19) Uani 1 1 d . . .
C69 C 0.6611(6) 0.0984(6) 0.2959(5) 0.022(2) Uani 1 1 d . . .
H69 H 0.6185 0.1223 0.2837 0.027 Uiso 1 1 calc R . .
C70 C 0.7121(6) 0.0910(6) 0.2580(5) 0.020(2) Uani 1 1 d . . .
C71 C 0.7764(7) 0.0584(6) 0.2746(5) 0.023(2) Uani 1 1 d . . .
H71 H 0.8118 0.0556 0.2488 0.028 Uiso 1 1 calc R . .
C72 C 0.7861(6) 0.0303(6) 0.3307(5) 0.020(2) Uani 1 1 d . . .
C73 C 0.7375(6) 0.0361(6) 0.3699(5) 0.021(2) Uani 1 1 d . . .
H73 H 0.7467 0.0171 0.4089 0.025 Uiso 1 1 calc R . .
C74 C 0.6742(6) 0.0701(6) 0.3517(5) 0.020(2) Uani 1 1 d . . .
C75 C 0.6223(6) 0.0820(6) 0.3951(5) 0.021(2) Uani 1 1 d . . .
C76 C 0.6060(8) 0.0699(8) 0.4993(6) 0.031(2) Uani 1 1 d . . .
H76A H 0.5933 0.1218 0.5027 0.037 Uiso 1 1 calc R . .
H76B H 0.6459 0.0772 0.5472 0.037 Uiso 1 1 calc R . .
C77 C 0.5230(7) -0.0047(8) 0.4747(6) 0.030(2) Uani 1 1 d . . .
H77A H 0.5349 -0.0553 0.4705 0.036 Uiso 1 1 d R . .
H77B H 0.4840 -0.0110 0.4287 0.036 Uiso 1 1 d R . .
Cl1 Cl -0.1087(4) 0.0151(6) 0.1538(3) 0.124(2) Uani 1 1 d U . .
Cl2 Cl -0.0427(5) -0.1205(5) 0.1379(4) 0.140(3) Uani 1 1 d U . .
C1A C -0.0471(13) -0.0342(13) 0.1925(10) 0.081(5) Uani 1 1 d U . .
H1A1 H -0.0701 -0.0531 0.2256 0.098 Uiso 1 1 calc R . .
H1A2 H 0.0141 0.0088 0.2210 0.098 Uiso 1 1 calc R . .
Cl3 Cl 0.0308(3) -0.2209(3) 0.0221(2) 0.0662(11) Uani 1 1 d U . .
Cl4 Cl 0.1306(3) -0.2404(3) 0.1498(3) 0.0772(12) Uani 1 1 d U . .
C2A C 0.0840(12) -0.2813(11) 0.0569(9) 0.065(4) Uani 1 1 d U . .
H2A1 H 0.1311 -0.2814 0.0401 0.078 Uiso 1 1 calc R . .
H2A2 H 0.0411 -0.3411 0.0397 0.078 Uiso 1 1 calc R . .
Cl5 Cl 0.2102(3) -0.2242(3) 0.3271(3) 0.0845(15) Uani 1 1 d U . .
Cl6 Cl 0.3766(3) -0.2351(5) 0.3416(3) 0.108(2) Uani 1 1 d U . .
C3A C 0.2728(15) -0.2680(15) 0.2933(13) 0.108(7) Uani 1 1 d U . .
H3A1 H 0.2460 -0.3306 0.2811 0.130 Uiso 1 1 calc R . .
H3A2 H 0.2668 -0.2580 0.2485 0.130 Uiso 1 1 calc R . .

loop_
_atom_site_aniso_label
_atom_site_aniso_U_11
_atom_site_aniso_U_22
_atom_site_aniso_U_33
_atom_site_aniso_U_23
_atom_site_aniso_U_13
_atom_site_aniso_U_12
S1 0.0291(13) 0.0244(13) 0.0269(13) 0.0145(11) 0.0169(11) 0.0162(11)
S2 0.0244(12) 0.0229(12) 0.0206(12) 0.0085(10) 0.0130(10) 0.0141(10)
S3 0.0336(15) 0.0376(15) 0.0276(13) 0.0182(12) 0.0158(12) 0.0242(13)
S4 0.0272(13) 0.0310(14) 0.0236(13) 0.0096(11) 0.0118(11) 0.0175(12)
S5 0.0548(19) 0.0536(19) 0.0296(15) 0.0213(14) 0.0177(14) 0.0412(17)
S6 0.0256(14) 0.0331(15) 0.0310(14) 0.0038(12) 0.0084(12) 0.0165(12)
S7 0.0178(12) 0.0237(13) 0.0234(12) 0.0110(10) 0.0029(10) 0.0075(10)
S8 0.0208(12) 0.0205(12) 0.0264(13) 0.0103(10) 0.0056(10) 0.0089(10)
S9 0.0213(13) 0.0327(14) 0.0288(14) 0.0140(12) 0.0064(11) 0.0126(11)
S10 0.0290(14) 0.0270(14) 0.0340(14) 0.0141(12) 0.0095(12) 0.0149(12)
S11 0.0374(17) 0.062(2) 0.0390(17) 0.0222(15) 0.0141(14) 0.0370(16)
S12 0.056(2) 0.0391(17) 0.0416(17) 0.0198(14) 0.0253(15) 0.0341(16)
S13 0.0150(11) 0.0272(13) 0.0266(13) 0.0144(11) 0.0112(10) 0.0102(10)
S14 0.0170(11) 0.0295(13) 0.0204(12) 0.0124(10) 0.0088(10) 0.0132(10)
S15 0.0175(12) 0.0280(13) 0.0249(12) 0.0128(11) 0.0107(10) 0.0126(10)
S16 0.0205(12) 0.0329(14) 0.0223(12) 0.0140(11) 0.0115(10) 0.0175(11)
S17 0.0166(12) 0.0269(13) 0.0255(12) 0.0084(11) 0.0095(10) 0.0108(10)
S18 0.0238(13) 0.0390(15) 0.0339(14) 0.0229(12) 0.0166(11) 0.0204(12)
S19 0.0159(11) 0.0213(12) 0.0227(12) 0.0034(10) 0.0073(10) 0.0092(10)
S20 0.0150(11) 0.0220(12) 0.0283(13) 0.0050(10) 0.0093(10) 0.0085(10)
S21 0.0211(13) 0.0251(13) 0.0320(14) 0.0067(11) 0.0077(11) 0.0123(11)
S22 0.0167(12) 0.0269(13) 0.0307(14) 0.0094(11) 0.0064(10) 0.0111(10)
S23 0.0378(18) 0.0305(17) 0.093(3) 0.0167(18) 0.0098(19) 0.0209(15)
S24 0.0273(15) 0.0458(18) 0.0447(17) 0.0138(15) 0.0075(13) 0.0228(14)
N1 0.025(4) 0.027(4) 0.019(4) 0.010(4) 0.011(4) 0.017(4)
N2 0.023(4) 0.022(4) 0.015(4) 0.008(3) 0.007(3) 0.011(4)
N3 0.018(4) 0.026(4) 0.018(4) 0.010(3) 0.006(3) 0.013(4)
N4 0.011(4) 0.017(4) 0.023(4) 0.007(3) 0.005(3) 0.005(3)
C1 0.015(4) 0.018(5) 0.020(5) 0.007(4) 0.007(4) 0.007(4)
C2 0.024(5) 0.021(5) 0.022(5) 0.009(4) 0.011(4) 0.010(4)
C3 0.017(5) 0.015(5) 0.023(5) 0.004(4) 0.010(4) 0.006(4)
C4 0.012(4) 0.019(5) 0.020(5) 0.006(4) 0.006(4) 0.006(4)
C5 0.026(5) 0.019(5) 0.020(5) 0.009(4) 0.010(4) 0.008(4)
C6 0.016(5) 0.018(5) 0.023(5) 0.012(4) 0.011(4) 0.004(4)
C7 0.017(5) 0.026(5) 0.023(5) 0.015(4) 0.013(4) 0.010(4)
C8 0.025(5) 0.019(5) 0.016(5) 0.008(4) 0.007(4) 0.011(4)
C9 0.018(5) 0.017(5) 0.021(5) 0.007(4) 0.009(4) 0.003(4)
C10 0.015(5) 0.024(5) 0.022(5) 0.009(4) 0.006(4) 0.007(4)
C11 0.017(5) 0.018(5) 0.022(5) 0.006(4) 0.011(4) 0.005(4)
C12 0.009(4) 0.017(5) 0.017(4) 0.003(4) 0.003(4) 0.002(4)
C13 0.011(4) 0.023(5) 0.009(4) 0.002(4) -0.002(3) 0.010(4)
C14 0.020(5) 0.020(5) 0.028(5) 0.009(4) 0.014(4) 0.013(4)
C15 0.025(5) 0.024(5) 0.018(5) 0.006(4) 0.012(4) 0.017(4)
C16 0.018(5) 0.022(5) 0.020(5) 0.009(4) 0.010(4) 0.012(4)
C17 0.020(5) 0.019(5) 0.023(5) 0.010(4) 0.014(4) 0.009(4)
C18 0.014(5) 0.024(5) 0.021(5) 0.010(4) 0.011(4) 0.006(4)
C19 0.017(5) 0.008(4) 0.016(4) 0.002(4) 0.005(4) -0.002(4)
C20 0.019(5) 0.018(5) 0.030(5) 0.010(4) 0.016(4) 0.008(4)
C21 0.025(5) 0.027(5) 0.020(5) 0.007(4) 0.006(4) 0.010(4)
C22 0.031(6) 0.026(5) 0.021(5) 0.008(4) 0.016(5) 0.012(5)
C23 0.020(5) 0.039(6) 0.019(5) 0.013(5) 0.010(4) 0.010(5)
C24 0.011(5) 0.029(6) 0.024(5) 0.011(4) 0.001(4) 0.003(4)
C25 0.023(5) 0.031(6) 0.019(5) 0.012(4) 0.008(4) 0.013(5)
C26 0.015(5) 0.023(5) 0.019(5) 0.005(4) 0.001(4) 0.007(4)
C27 0.038(6) 0.021(5) 0.031(6) 0.014(4) 0.026(5) 0.016(5)
C28 0.017(5) 0.016(5) 0.026(5) 0.002(4) 0.007(4) -0.001(4)
C29 0.028(5) 0.021(5) 0.018(5) 0.007(4) 0.009(4) 0.014(4)
C30 0.020(5) 0.026(5) 0.024(5) 0.007(4) 0.012(4) 0.012(4)
C31 0.039(6) 0.031(6) 0.026(6) 0.006(5) 0.011(5) 0.022(5)
C32 0.033(6) 0.029(6) 0.030(6) 0.005(5) 0.014(5) 0.019(5)
C33 0.030(6) 0.032(6) 0.034(6) 0.018(5) 0.011(5) 0.013(5)
C34 0.019(5) 0.034(6) 0.025(5) 0.009(5) 0.004(4) 0.005(5)
C35 0.064(9) 0.073(10) 0.053(8) 0.038(8) 0.043(8) 0.049(8)
C36 0.033(6) 0.028(6) 0.028(5) 0.011(5) 0.016(5) 0.019(5)
C37 0.035(6) 0.032(6) 0.032(6) 0.006(5) 0.017(5) 0.012(5)
C38 0.051(8) 0.041(7) 0.041(7) 0.003(6) 0.022(7) 0.006(6)
C39 0.020(5) 0.027(5) 0.024(5) 0.017(4) 0.007(4) 0.010(4)
C40 0.025(5) 0.031(6) 0.014(5) 0.010(4) 0.007(4) 0.012(5)
C41 0.031(6) 0.043(7) 0.030(6) 0.022(5) 0.018(5) 0.023(5)
C42 0.032(6) 0.040(6) 0.036(6) 0.021(5) 0.018(5) 0.028(5)
C43 0.047(8) 0.069(10) 0.038(7) 0.027(7) -0.003(6) 0.036(7)
C44 0.068(10) 0.071(10) 0.033(7) 0.019(7) 0.017(7) 0.045(8)
C45 0.095(13) 0.116(15) 0.038(8) 0.023(9) 0.018(8) 0.079(12)
C46 0.050(7) 0.026(6) 0.029(6) 0.012(5) 0.012(5) 0.012(5)
C47 0.039(7) 0.033(6) 0.029(6) 0.011(5) 0.012(5) 0.013(5)
C48 0.064(10) 0.080(12) 0.038(8) 0.009(8) 0.018(8) -0.015(9)
C49 0.018(5) 0.026(5) 0.021(5) 0.010(4) 0.009(4) 0.011(4)
C50 0.023(5) 0.024(5) 0.022(5) 0.009(4) 0.010(4) 0.014(4)
C51 0.014(5) 0.029(5) 0.025(5) 0.011(4) 0.008(4) 0.014(4)
C52 0.011(4) 0.021(5) 0.029(5) 0.006(4) 0.005(4) 0.006(4)
C53 0.023(5) 0.029(6) 0.022(5) 0.007(4) 0.008(4) 0.008(5)
C54 0.025(6) 0.028(6) 0.030(6) 0.011(5) 0.013(5) 0.006(5)
C55 0.022(6) 0.033(6) 0.037(6) 0.010(5) 0.006(5) 0.002(5)
C56 0.027(6) 0.033(6) 0.030(6) 0.013(5) 0.010(5) 0.016(5)
C57 0.034(6) 0.042(7) 0.040(7) 0.023(6) 0.013(5) 0.017(6)
C58 0.053(9) 0.073(10) 0.054(8) 0.039(8) 0.037(7) 0.029(8)
C59 0.021(5) 0.024(5) 0.022(5) 0.009(4) 0.014(4) 0.012(4)
C60 0.017(5) 0.026(5) 0.020(5) 0.008(4) 0.004(4) 0.009(4)
C61 0.025(6) 0.033(6) 0.038(6) 0.013(5) 0.010(5) 0.019(5)
C62 0.012(5) 0.024(5) 0.045(6) 0.012(5) 0.008(5) 0.009(4)
C63 0.107(10) 0.082(9) 0.070(8) 0.021(6) 0.033(7) 0.063(8)
C64 0.055(7) 0.048(7) 0.053(7) 0.013(6) 0.026(6) 0.026(6)
C65 0.053(9) 0.058(10) 0.075(10) 0.003(8) 0.026(8) 0.020(8)
C64A 0.056(8) 0.051(8) 0.065(9) 0.010(7) 0.022(7) 0.026(7)
C65A 0.054(12) 0.049(11) 0.066(12) 0.007(10) 0.017(10) 0.026(10)
C66 0.028(6) 0.037(7) 0.042(7) 0.016(6) 0.012(5) 0.013(5)
C67 0.035(7) 0.033(7) 0.049(8) 0.024(6) 0.001(6) 0.007(5)
C68 0.033(7) 0.054(9) 0.059(9) 0.020(7) -0.005(7) 0.009(6)
O7 0.053(6) 0.018(4) 0.050(5) 0.001(4) -0.012(5) 0.013(4)
O8 0.063(6) 0.049(5) 0.044(5) 0.028(4) 0.037(5) 0.043(5)
O9 0.027(4) 0.067(6) 0.033(4) 0.024(4) 0.012(3) 0.031(4)
O10 0.033(5) 0.035(5) 0.062(6) -0.004(5) 0.004(4) 0.005(4)
O11 0.022(4) 0.038(5) 0.042(5) 0.012(4) 0.004(4) 0.016(4)
O12 0.034(5) 0.030(5) 0.065(6) 0.010(4) 0.005(4) 0.017(4)
N7 0.028(5) 0.051(7) 0.035(5) 0.015(5) 0.013(4) 0.018(5)
N8 0.024(5) 0.029(5) 0.036(5) 0.008(4) 0.006(4) 0.015(4)
C78 0.033(6) 0.039(6) 0.030(6) 0.017(5) 0.023(5) 0.025(5)
C79 0.024(5) 0.037(6) 0.029(6) 0.016(5) 0.013(5) 0.014(5)
C80 0.028(6) 0.026(6) 0.038(6) 0.011(5) 0.015(5) 0.015(5)
C81 0.020(5) 0.032(6) 0.031(6) 0.013(5) 0.012(4) 0.017(5)
C82 0.021(5) 0.033(6) 0.027(5) 0.016(5) 0.010(4) 0.015(5)
C83 0.031(6) 0.025(5) 0.027(5) 0.012(4) 0.017(5) 0.015(5)
C84 0.054(8) 0.029(6) 0.034(6) 0.018(5) 0.025(6) 0.028(6)
C85 0.116(11) 0.103(11) 0.121(11) 0.055(9) 0.032(8) 0.049(8)
C86 0.086(11) 0.069(9) 0.077(10) 0.033(8) 0.022(7) 0.029(8)
C86A 0.087(11) 0.070(10) 0.077(11) 0.034(8) 0.024(7) 0.031(8)
O1 0.032(4) 0.030(4) 0.029(4) 0.015(3) 0.010(3) 0.018(3)
O2 0.049(5) 0.076(6) 0.040(5) 0.040(5) 0.032(4) 0.040(5)
O3 0.024(4) 0.024(4) 0.027(4) 0.009(3) 0.009(3) 0.009(3)
O4 0.032(4) 0.047(5) 0.029(4) 0.022(4) 0.020(3) 0.024(4)
O5 0.025(4) 0.031(4) 0.027(4) 0.014(3) 0.006(3) 0.012(3)
O6 0.027(4) 0.037(4) 0.023(4) 0.008(3) 0.013(3) 0.019(3)
N5 0.024(5) 0.029(5) 0.028(5) 0.016(4) 0.012(4) 0.009(4)
N6 0.019(4) 0.026(5) 0.022(4) 0.006(4) 0.003(4) 0.010(4)
C69 0.012(5) 0.027(5) 0.025(5) 0.006(4) 0.006(4) 0.010(4)
C70 0.022(5) 0.020(5) 0.017(5) 0.007(4) 0.008(4) 0.005(4)
C71 0.022(5) 0.026(5) 0.019(5) 0.004(4) 0.009(4) 0.008(4)
C72 0.016(5) 0.017(5) 0.025(5) 0.006(4) 0.007(4) 0.005(4)
C73 0.023(5) 0.013(5) 0.018(5) 0.003(4) 0.004(4) 0.003(4)
C74 0.018(5) 0.023(5) 0.022(5) 0.006(4) 0.013(4) 0.007(4)
C75 0.015(5) 0.027(5) 0.028(5) 0.012(4) 0.014(4) 0.011(4)
C76 0.036(6) 0.044(7) 0.032(6) 0.025(5) 0.025(5) 0.020(5)
C77 0.035(6) 0.047(7) 0.038(6) 0.030(6) 0.029(5) 0.031(6)
Cl1 0.120(5) 0.227(7) 0.065(3) 0.050(4) 0.043(3) 0.118(5)
Cl2 0.135(5) 0.176(7) 0.116(5) 0.005(4) 0.068(4) 0.089(5)
C1A 0.079(9) 0.097(9) 0.070(8) 0.019(7) 0.035(7) 0.041(7)
Cl3 0.055(2) 0.074(3) 0.062(2) 0.012(2) 0.0121(18) 0.038(2)
Cl4 0.079(3) 0.074(3) 0.078(3) 0.029(2) 0.026(2) 0.037(2)
C2A 0.071(8) 0.059(7) 0.069(8) 0.021(6) 0.031(6) 0.030(6)
Cl5 0.053(2) 0.051(2) 0.120(4) 0.013(2) 0.014(2) 0.0168(19)
Cl6 0.069(3) 0.188(6) 0.061(3) 0.027(3) 0.026(2) 0.056(4)
C3A 0.096(10) 0.096(10) 0.119(11) 0.010(7) 0.034(8) 0.052(8)

loop_
_atom_type_symbol
_atom_type_description
_atom_type_scat_dispersion_real
_atom_type_scat_dispersion_imag
_atom_type_scat_source
C C 0.0033 0.0016 'International Tables Vol C Tables 4.2.6.8 and 6.1.1.4'
H H 0.0000 0.0000 'International Tables Vol C Tables 4.2.6.8 and 6.1.1.4'
N N 0.0061 0.0033 'International Tables Vol C Tables 4.2.6.8 and 6.1.1.4'
O O 0.0106 0.0060 'International Tables Vol C Tables 4.2.6.8 and 6.1.1.4'
S S 0.1246 0.1234 'International Tables Vol C Tables 4.2.6.8 and 6.1.1.4'
Cl Cl 0.1484 0.1585 'International Tables Vol C Tables 4.2.6.8 and 6.1.1.4'

loop_
_geom_angle_atom_site_label_1
_geom_angle_atom_site_label_2
_geom_angle_atom_site_label_3
_geom_angle
_geom_angle_site_symmetry_1
_geom_angle_site_symmetry_3
C2 S1 C29 94.2(5) . .
C3 S2 C29 93.4(5) . .
C31 S3 C30 95.2(5) . .
C30 S4 C32 95.0(5) . .
C31 S5 C33 103.7(5) . .
C32 S6 C36 101.0(5) . .
C39 S7 C7 93.6(5) . .
C8 S8 C39 94.0(5) . .
C40 S9 C41 95.3(5) . .
C42 S10 C40 94.9(5) . .
C41 S11 C43 102.4(6) . .
C42 S12 C46 99.4(4) . .
C12 S13 C49 94.0(3) . .
C13 S14 C49 94.0(3) . .
C50 S15 C51 94.7(4) . .
C52 S16 C50 95.3(5) . .
C51 S17 C53 100.5(5) . .
C52 S18 C56 103.8(5) . .
C17 S19 C59 92.8(3) . .
C18 S20 C59 93.7(3) . .
C60 S21 C61 95.5(5) . .
C60 S22 C62 94.5(5) . .
C61 S23 C63 106.4(8) . .
C62 S24 C66 104.1(5) . .
C1 N1 C4 112.4(8) . .
C1 N1 H1 123.8 . .
C4 N1 H1 123.8 . .
C6 N2 C9 112.5(8) . .
C6 N2 H2 123.7 . .
C9 N2 H2 123.7 . .
C14 N3 C11 111.0(8) . .
C14 N3 H3 124.5 . .
C11 N3 H3 124.5 . .
C16 N4 C19 112.1(8) . .
C16 N4 H4 123.9 . .
C19 N4 H4 123.9 . .
N1 C1 C2 106.2(8) . .
N1 C1 C20 121.0(8) . .
C2 C1 C20 132.8(9) . .
C1 C2 C3 107.7(9) . .
C1 C2 S1 135.6(8) . .
C3 C2 S1 116.5(7) . .
C4 C3 C2 108.1(8) . .
C4 C3 S2 135.6(8) . .
C2 C3 S2 116.2(7) . .
C3 C4 N1 105.5(8) . .
C3 C4 C5 134.4(9) . .
N1 C4 C5 120.0(8) . .
C6 C5 C4 108.2(8) . .
C6 C5 C21 109.9(8) . .
C4 C5 C21 110.1(8) . .
C6 C5 C22 110.0(8) . .
C4 C5 C22 109.8(8) . .
C21 C5 C22 109.0(8) . .
N2 C6 C7 104.9(8) . .
N2 C6 C5 120.8(8) . .
C7 C6 C5 134.3(9) . .
C6 C7 C8 108.5(8) . .
C6 C7 S7 134.4(8) . .
C8 C7 S7 117.1(7) . .
C9 C8 C7 109.2(8) . .
C9 C8 S8 133.4(8) . .
C7 C8 S8 117.2(7) . .
C8 C9 N2 104.8(8) . .
C8 C9 C10 134.3(9) . .
N2 C9 C10 120.9(8) . .
C9 C10 C11 108.9(8) . .
C9 C10 C24 109.8(8) . .
C11 C10 C24 110.1(8) . .
C9 C10 C23 108.9(8) . .
C11 C10 C23 110.2(8) . .
C24 C10 C23 108.9(8) . .
C12 C11 N3 106.5(8) . .
C12 C11 C10 132.9(9) . .
N3 C11 C10 120.7(8) . .
C11 C12 C13 107.8(8) . .
C11 C12 S13 135.0(8) . .
C13 C12 S13 117.2(7) . .
C14 C13 C12 107.9(8) . .
C14 C13 S14 135.4(8) . .
C12 C13 S14 116.5(7) . .
N3 C14 C13 106.8(8) . .
N3 C14 C15 120.2(8) . .
C13 C14 C15 133.0(9) . .
C16 C15 C14 108.8(8) . .
C16 C15 C25 110.9(8) . .
C14 C15 C25 109.4(8) . .
C16 C15 C26 110.2(8) . .
C14 C15 C26 109.7(8) . .
C25 C15 C26 107.9(8) . .
N4 C16 C17 104.3(8) . .
N4 C16 C15 120.7(8) . .
C17 C16 C15 134.9(9) . .
C18 C17 C16 109.5(8) . .
C18 C17 S19 117.4(7) . .
C16 C17 S19 133.0(8) . .
C19 C18 C17 108.5(8) . .
C19 C18 S20 134.5(8) . .
C17 C18 S20 116.7(7) . .
C18 C19 N4 105.4(8) . .
C18 C19 C20 134.2(9) . .
N4 C19 C20 120.4(8) . .
C19 C20 C1 109.4(8) . .
C19 C20 C27 110.2(8) . .
C1 C20 C27 110.4(8) . .
C19 C20 C28 109.8(8) . .
C1 C20 C28 108.2(8) . .
C27 C20 C28 108.8(8) . .
C5 C21 H21A 109.5 . .
C5 C21 H21B 109.5 . .
H21A C21 H21B 109.5 . .
C5 C21 H21C 109.5 . .
H21A C21 H21C 109.5 . .
H21B C21 H21C 109.5 . .
C5 C22 H22A 109.5 . .
C5 C22 H22B 109.5 . .
H22A C22 H22B 109.5 . .
C5 C22 H22C 109.5 . .
H22A C22 H22C 109.5 . .
H22B C22 H22C 109.5 . .
C10 C23 H23A 109.5 . .
C10 C23 H23B 109.5 . .
H23A C23 H23B 109.5 . .
C10 C23 H23C 109.5 . .
H23A C23 H23C 109.5 . .
H23B C23 H23C 109.5 . .
C10 C24 H24A 109.5 . .
C10 C24 H24B 109.5 . .
H24A C24 H24B 109.5 . .
C10 C24 H24C 109.5 . .
H24A C24 H24C 109.5 . .
H24B C24 H24C 109.5 . .
C15 C25 H25A 109.5 . .
C15 C25 H25B 109.5 . .
H25A C25 H25B 109.5 . .
C15 C25 H25C 109.5 . .
H25A C25 H25C 109.5 . .
H25B C25 H25C 109.5 . .
C15 C26 H26A 109.5 . .
C15 C26 H26B 109.5 . .
H26A C26 H26B 109.5 . .
C15 C26 H26C 109.5 . .
H26A C26 H26C 109.5 . .
H26B C26 H26C 109.5 . .
C20 C27 H27A 109.5 . .
C20 C27 H27B 109.5 . .
H27A C27 H27B 109.5 . .
C20 C27 H27C 109.5 . .
H27A C27 H27C 109.5 . .
H27B C27 H27C 109.5 . .
C20 C28 H28A 109.5 . .
C20 C28 H28B 109.5 . .
H28A C28 H28B 109.5 . .
C20 C28 H28C 109.5 . .
H28A C28 H28C 109.5 . .
H28B C28 H28C 109.5 . .
C30 C29 S1 120.6(8) . .
C30 C29 S2 122.7(8) . .
S1 C29 S2 116.5(5) . .
C29 C30 S3 119.9(8) . .
C29 C30 S4 126.1(8) . .
S3 C30 S4 113.9(5) . .
C32 C31 S3 118.2(9) . .
C32 C31 S5 122.1(9) . .
S3 C31 S5 119.6(7) . .
C31 C32 S6 125.6(9) . .
C31 C32 S4 116.7(8) . .
S6 C32 S4 117.6(7) . .
C34 C33 S5 115.5(8) . .
C34 C33 H33A 108.4 . .
S5 C33 H33A 108.4 . .
C34 C33 H33B 108.4 . .
S5 C33 H33B 108.4 . .
H33A C33 H33B 107.5 . .
C35 C34 C33 111.1(10) . .
C35 C34 H34A 109.4 . .
C33 C34 H34A 109.4 . .
C35 C34 H34B 109.4 . .
C33 C34 H34B 109.4 . .
H34A C34 H34B 108.0 . .
C34 C35 H35A 109.5 . .
C34 C35 H35B 109.5 . .
H35A C35 H35B 109.5 . .
C34 C35 H35C 109.5 . .
H35A C35 H35C 109.5 . .
H35B C35 H35C 109.5 . .
C37 C36 S6 114.4(8) . .
C37 C36 H36A 108.7 . .
S6 C36 H36A 108.7 . .
C37 C36 H36B 108.7 . .
S6 C36 H36B 108.7 . .
H36A C36 H36B 107.6 . .
C36 C37 C38 111.0(10) . .
C36 C37 H37A 109.4 . .
C38 C37 H37A 109.4 . .
C36 C37 H37B 109.4 . .
C38 C37 H37B 109.4 . .
H37A C37 H37B 108.0 . .
C37 C38 H38A 109.5 . .
C37 C38 H38B 109.5 . .
H38A C38 H38B 109.5 . .
C37 C38 H38C 109.5 . .
H38A C38 H38C 109.5 . .
H38B C38 H38C 109.5 . .
C40 C39 S7 123.4(8) . .
C40 C39 S8 119.0(8) . .
S7 C39 S8 117.6(6) . .
C39 C40 S9 126.1(8) . .
C39 C40 S10 119.1(8) . .
S9 C40 S10 114.8(6) . .
C42 C41 S11 123.6(9) . .
C42 C41 S9 116.7(8) . .
S11 C41 S9 119.5(7) . .
C41 C42 S12 126.1(8) . .
C41 C42 S10 117.6(8) . .
S12 C42 S10 116.2(7) . .
C44 C43 S11 114.2(10) . .
C44 C43 H43A 108.7 . .
S11 C43 H43A 108.7 . .
C44 C43 H43B 108.7 . .
S11 C43 H43B 108.7 . .
H43A C43 H43B 107.6 . .
C43 C44 C45 112.2(14) . .
C43 C44 H44A 109.2 . .
C45 C44 H44A 109.2 . .
C43 C44 H44B 109.2 . .
C45 C44 H44B 109.2 . .
H44A C44 H44B 107.9 . .
C44 C45 H45A 109.5 . .
C44 C45 H45B 109.5 . .
H45A C45 H45B 109.5 . .
C44 C45 H45C 109.5 . .
H45A C45 H45C 109.5 . .
H45B C45 H45C 109.5 . .
C47 C46 S12 114.9(8) . .
C47 C46 H46A 108.5 . .
S12 C46 H46A 108.5 . .
C47 C46 H46B 108.5 . .
S12 C46 H46B 108.5 . .
H46A C46 H46B 107.5 . .
C48 C47 C46 112.6(11) . .
C48 C47 H47A 109.1 . .
C46 C47 H47A 109.1 . .
C48 C47 H47B 109.1 . .
C46 C47 H47B 109.1 . .
H47A C47 H47B 107.8 . .
C47 C48 H48A 109.5 . .
C47 C48 H48B 109.5 . .
H48A C48 H48B 109.5 . .
C47 C48 H48C 109.5 . .
H48A C48 H48C 109.5 . .
H48B C48 H48C 109.5 . .
C50 C49 S13 119.6(8) . .
C50 C49 S14 123.2(8) . .
S13 C49 S14 117.2(5) . .
C49 C50 S16 123.9(8) . .
C49 C50 S15 121.4(8) . .
S16 C50 S15 114.5(5) . .
C52 C51 S17 127.1(8) . .
C52 C51 S15 117.1(7) . .
S17 C51 S15 115.4(6) . .
C51 C52 S18 120.9(7) . .
C51 C52 S16 117.2(8) . .
S18 C52 S16 121.5(6) . .
C54 C53 S17 115.4(7) . .
C54 C53 H53A 108.4 . .
S17 C53 H53A 108.4 . .
C54 C53 H53B 108.4 . .
S17 C53 H53B 108.4 . .
H53A C53 H53B 107.5 . .
C53 C54 C55 112.8(9) . .
C53 C54 H54A 109.0 . .
C55 C54 H54A 109.0 . .
C53 C54 H54B 109.0 . .
C55 C54 H54B 109.0 . .
H54A C54 H54B 107.8 . .
C54 C55 H55A 109.5 . .
C54 C55 H55B 109.5 . .
H55A C55 H55B 109.5 . .
C54 C55 H55C 109.5 . .
H55A C55 H55C 109.5 . .
H55B C55 H55C 109.5 . .
C57 C56 S18 115.6(8) . .
C57 C56 H56A 108.4 . .
S18 C56 H56A 108.4 . .
C57 C56 H56B 108.4 . .
S18 C56 H56B 108.4 . .
H56A C56 H56B 107.4 . .
C56 C57 C58 111.5(11) . .
C56 C57 H57A 109.3 . .
C58 C57 H57A 109.3 . .
C56 C57 H57B 109.3 . .
C58 C57 H57B 109.3 . .
H57A C57 H57B 108.0 . .
C57 C58 H58A 109.5 . .
C57 C58 H58B 109.5 . .
H58A C58 H58B 109.5 . .
C57 C58 H58C 109.5 . .
H58A C58 H58C 109.5 . .
H58B C58 H58C 109.5 . .
C60 C59 S20 123.1(8) . .
C60 C59 S19 120.9(8) . .
S20 C59 S19 115.7(5) . .
C59 C60 S21 124.5(8) . .
C59 C60 S22 121.9(8) . .
S21 C60 S22 113.6(5) . .
C62 C61 S23 126.5(9) . .
C62 C61 S21 116.6(8) . .
S23 C61 S21 116.9(6) . .
C61 C62 S24 123.8(8) . .
C61 C62 S22 117.7(8) . .
S24 C62 S22 118.0(6) . .
C64 C63 S23 120.9(14) . .
C64A C63 S23 122.4(16) . .
C64A C63 H63C 107.6 . .
S23 C63 H63C 107.5 . .
C64A C63 H63D 105.7 . .
S23 C63 H63D 105.8 . .
H63C C63 H63D 106.9 . .
C64 C63 H63A 106.8 . .
S23 C63 H63A 106.4 . .
C64 C63 H63B 107.3 . .
S23 C63 H63B 107.6 . .
H63A C63 H63B 107.1 . .
C63 C64 C65 114.8(18) . .
C65 C64 H63C 100.0 . .
C63 C64 H64A 108.6 . .
C65 C64 H64A 108.5 . .
C63 C64 H64B 108.6 . .
C65 C64 H64B 108.5 . .
H64A C64 H64B 107.6 . .
C64 C65 H65A 109.5 . .
C64 C65 H65B 109.6 . .
H65A C65 H65B 109.5 . .
C64 C65 H65C 109.4 . .
H65A C65 H65C 109.5 . .
H65B C65 H65C 109.5 . .
C63 C64A C65A 116(2) . .
C63 C64A H64C 108.1 . .
C65A C64A H64C 108.1 . .
C63 C64A H64D 108.6 . .
C65A C64A H64D 108.4 . .
H64C C64A H64D 107.4 . .
C64A C65A H65D 109.5 . .
C64A C65A H65E 109.6 . .
H65D C65A H65E 109.5 . .
C64A C65A H65F 109.3 . .
H65D C65A H65F 109.5 . .
H65E C65A H65F 109.5 . .
C67 C66 S24 108.2(9) . .
C67 C66 H66A 110.1 . .
S24 C66 H66A 110.1 . .
C67 C66 H66B 110.1 . .
S24 C66 H66B 110.1 . .
H66A C66 H66B 108.4 . .
C66 C67 C68 114.6(11) . .
C66 C67 H67A 108.6 . .
C68 C67 H67A 108.6 . .
C66 C67 H67B 108.6 . .
C68 C67 H67B 108.6 . .
H67A C67 H67B 107.6 . .
C67 C68 H68A 109.5 . .
C67 C68 H68B 109.5 . .
H68A C68 H68B 109.5 . .
C67 C68 H68C 109.5 . .
H68A C68 H68C 109.5 . .
H68B C68 H68C 109.5 . .
C85 O7 C84 109.9(11) . .
O10 N7 O9 123.9(10) . .
O10 N7 C79 117.8(10) . .
O9 N7 C79 118.2(10) . .
O12 N8 O11 125.0(9) . .
O12 N8 C81 118.4(9) . .
O11 N8 C81 116.6(9) . .
C79 C78 C83 119.3(10) . .
C79 C78 H78 120.3 . .
C83 C78 H78 120.3 . .
C78 C79 C80 121.5(10) . .
C78 C79 N7 119.7(10) . .
C80 C79 N7 118.7(10) . .
C81 C80 C79 117.0(10) . .
C81 C80 H80 121.5 . .
C79 C80 H80 121.5 . .
C82 C81 C80 122.9(10) . .
C82 C81 N8 119.3(9) . .
C80 C81 N8 117.8(9) . .
C81 C82 C83 118.6(10) . .
C81 C82 H82 120.7 . .
C83 C82 H82 120.7 . .
C78 C83 C82 120.5(10) . .
C78 C83 C84 119.0(10) . .
C82 C83 C84 120.4(10) . .
O8 C84 O7 124.1(11) . .
O8 C84 C83 123.9(12) . .
O7 C84 C83 111.9(9) . .
O7 C85 C86A 118.8(18) . .
O7 C85 C86 117.4(16) . .
O7 C85 H85C 109.5 . .
C86A C85 H85C 109.1 . .
O7 C85 H85D 106.6 . .
C86A C85 H85D 104.6 . .
H85C C85 H85D 107.6 . .
O7 C85 H85A 108.7 . .
C86 C85 H85A 108.1 . .
O7 C85 H85B 107.3 . .
C86 C85 H85B 107.1 . .
H85A C85 H85B 107.8 . .
C85 C86 C86 105.4(9) . 2
C85 C86 H86A 109.1 . .
C86 C86 H86A 111.3 2 .
C85 C86 H86B 110.6 . .
C86 C86 H86B 111.5 2 .
H86A C86 H86B 108.9 . .
C85 C86A C86A 106.4(9) . 2
C85 C86A H86C 112.9 . .
C86A C86A H86C 112.5 2 .
C85 C86A H86D 107.3 . .
C86A C86A H86D 108.8 2 .
H86C C86A H86D 108.7 . .
C75 O4 C76 116.5(8) . .
O2 N5 O1 123.5(9) . .
O2 N5 C70 118.4(9) . .
O1 N5 C70 118.1(8) . .
O5 N6 O6 123.7(9) . .
O5 N6 C72 118.5(9) . .
O6 N6 C72 117.8(8) . .
C74 C69 C70 117.8(9) . .
C74 C69 H69 121.1 . .
C70 C69 H69 121.1 . .
C71 C70 C69 123.4(9) . .
C71 C70 N5 117.3(9) . .
C69 C70 N5 119.3(9) . .
C72 C71 C70 116.3(9) . .
C72 C71 H71 121.8 . .
C70 C71 H71 121.9 . .
C73 C72 C71 122.8(9) . .
C73 C72 N6 118.5(9) . .
C71 C72 N6 118.7(9) . .
C72 C73 C74 118.9(9) . .
C72 C73 H73 120.6 . .
C74 C73 H73 120.6 . .
C69 C74 C73 120.9(9) . .
C69 C74 C75 118.0(9) . .
C73 C74 C75 121.0(9) . .
O3 C75 O4 124.2(9) . .
O3 C75 C74 125.3(9) . .
O4 C75 C74 110.6(8) . .
O4 C76 C77 112.0(9) . .
O4 C76 H76A 109.2 . .
C77 C76 H76A 109.2 . .
O4 C76 H76B 109.2 . .
C77 C76 H76B 109.2 . .
H76A C76 H76B 107.9 . .
C76 C77 C77 111.8(12) . 2_656
C76 C77 H77A 109.6 . .
C77 C77 H77A 109.4 2_656 .
C76 C77 H77B 109.1 . .
C77 C77 H77B 108.9 2_656 .
H77A C77 H77B 108.0 . .
Cl1 C1A Cl2 117.6(11) . .
Cl1 C1A H1A1 107.9 . .
Cl2 C1A H1A1 107.9 . .
Cl1 C1A H1A2 107.9 . .
Cl2 C1A H1A2 107.9 . .
H1A1 C1A H1A2 107.2 . .
Cl3 C2A Cl4 111.4(9) . .
Cl3 C2A H2A1 109.3 . .
Cl4 C2A H2A1 109.3 . .
Cl3 C2A H2A2 109.4 . .
Cl4 C2A H2A2 109.4 . .
H2A1 C2A H2A2 108.0 . .
Cl6 C3A Cl5 118.5(14) . .
Cl6 C3A H3A1 107.7 . .
Cl5 C3A H3A1 107.7 . .
Cl6 C3A H3A2 107.7 . .
Cl5 C3A H3A2 107.7 . .
H3A1 C3A H3A2 107.1 . .

loop_
_geom_bond_atom_site_label_1
_geom_bond_atom_site_label_2
_geom_bond_distance
_geom_bond_site_symmetry_2
S1 C2 1.739(10) .
S1 C29 1.754(10) .
S2 C3 1.765(9) .
S2 C29 1.766(10) .
S3 C31 1.744(11) .
S3 C30 1.761(11) .
S4 C30 1.761(10) .
S4 C32 1.769(11) .
S5 C31 1.758(11) .
S5 C33 1.791(12) .
S6 C32 1.751(11) .
S6 C36 1.818(11) .
S7 C39 1.751(10) .
S7 C7 1.760(10) .
S8 C8 1.743(10) .
S8 C39 1.760(10) .
S9 C40 1.735(10) .
S9 C41 1.769(11) .
S10 C42 1.749(11) .
S10 C40 1.769(11) .
S11 C41 1.738(11) .
S11 C43 1.826(15) .
S12 C42 1.740(11) .
S12 C46 1.806(13) .
S13 C12 1.743(9) .
S13 C49 1.761(10) .
S14 C13 1.748(9) .
S14 C49 1.764(10) .
S15 C50 1.760(10) .
S15 C51 1.762(10) .
S16 C52 1.746(10) .
S16 C50 1.757(10) .
S17 C51 1.751(9) .
S17 C53 1.803(10) .
S18 C52 1.740(10) .
S18 C56 1.834(11) .
S19 C17 1.765(10) .
S19 C59 1.769(10) .
S20 C18 1.751(9) .
S20 C59 1.755(10) .
S21 C60 1.747(10) .
S21 C61 1.763(11) .
S22 C60 1.763(10) .
S22 C62 1.767(10) .
S23 C61 1.732(11) .
S23 C63 1.70(2) .
S24 C62 1.742(10) .
S24 C66 1.791(12) .
N1 C1 1.367(12) .
N1 C4 1.379(12) .
N1 H1 0.8800 .
N2 C6 1.378(12) .
N2 C9 1.383(12) .
N2 H2 0.8800 .
N3 C14 1.359(13) .
N3 C11 1.396(12) .
N3 H3 0.8800 .
N4 C16 1.374(12) .
N4 C19 1.382(12) .
N4 H4 0.8800 .
C1 C2 1.374(14) .
C1 C20 1.506(13) .
C2 C3 1.435(14) .
C3 C4 1.378(13) .
C4 C5 1.508(13) .
C5 C6 1.498(13) .
C5 C21 1.514(14) .
C5 C22 1.546(14) .
C6 C7 1.383(14) .
C7 C8 1.404(14) .
C8 C9 1.374(14) .
C9 C10 1.500(13) .
C10 C11 1.518(14) .
C10 C24 1.534(14) .
C10 C23 1.548(13) .
C11 C12 1.361(14) .
C12 C13 1.432(13) .
C13 C14 1.373(13) .
C14 C15 1.523(13) .
C15 C16 1.503(14) .
C15 C25 1.524(13) .
C15 C26 1.543(13) .
C16 C17 1.391(13) .
C17 C18 1.384(14) .
C18 C19 1.376(14) .
C19 C20 1.501(13) .
C20 C27 1.518(14) .
C20 C28 1.554(13) .
C21 H21A 0.9800 .
C21 H21B 0.9800 .
C21 H21C 0.9800 .
C22 H22A 0.9800 .
C22 H22B 0.9800 .
C22 H22C 0.9800 .
C23 H23A 0.9800 .
C23 H23B 0.9800 .
C23 H23C 0.9800 .
C24 H24A 0.9800 .
C24 H24B 0.9800 .
C24 H24C 0.9800 .
C25 H25A 0.9800 .
C25 H25B 0.9800 .
C25 H25C 0.9800 .
C26 H26A 0.9800 .
C26 H26B 0.9800 .
C26 H26C 0.9800 .
C27 H27A 0.9800 .
C27 H27B 0.9800 .
C27 H27C 0.9800 .
C28 H28A 0.9800 .
C28 H28B 0.9800 .
C28 H28C 0.9800 .
C29 C30 1.340(14) .
C31 C32 1.335(16) .
C33 C34 1.547(15) .
C33 H33A 0.9900 .
C33 H33B 0.9900 .
C34 C35 1.504(16) .
C34 H34A 0.9900 .
C34 H34B 0.9900 .
C35 H35A 0.9800 .
C35 H35B 0.9800 .
C35 H35C 0.9800 .
C36 C37 1.497(15) .
C36 H36A 0.9900 .
C36 H36B 0.9900 .
C37 C38 1.499(16) .
C37 H37A 0.9900 .
C37 H37B 0.9900 .
C38 H38A 0.9800 .
C38 H38B 0.9800 .
C38 H38C 0.9800 .
C39 C40 1.359(14) .
C41 C42 1.346(16) .
C43 C44 1.51(2) .
C43 H43A 0.9900 .
C43 H43B 0.9900 .
C44 C45 1.531(19) .
C44 H44A 0.9900 .
C44 H44B 0.9900 .
C45 H45A 0.9800 .
C45 H45B 0.9800 .
C45 H45C 0.9800 .
C46 C47 1.510(16) .
C46 H46A 0.9900 .
C46 H46B 0.9900 .
C47 C48 1.482(19) .
C47 H47A 0.9900 .
C47 H47B 0.9900 .
C48 H48A 0.9800 .
C48 H48B 0.9800 .
C48 H48C 0.9800 .
C49 C50 1.341(14) .
C51 C52 1.356(15) .
C53 C54 1.510(15) .
C53 H53A 0.9900 .
C53 H53B 0.9900 .
C54 C55 1.514(15) .
C54 H54A 0.9900 .
C54 H54B 0.9900 .
C55 H55A 0.9800 .
C55 H55B 0.9800 .
C55 H55C 0.9800 .
C56 C57 1.461(16) .
C56 H56A 0.9900 .
C56 H56B 0.9900 .
C57 C58 1.502(18) .
C57 H57A 0.9900 .
C57 H57B 0.9900 .
C58 H58A 0.9800 .
C58 H58B 0.9800 .
C58 H58C 0.9800 .
C59 C60 1.341(14) .
C61 C62 1.327(15) .
C63 C64 1.37(3) .
C63 C64A 1.37(3) .
C63 H63C 0.9601 .
C63 H63D 0.9600 .
C63 H63A 0.9599 .
C63 H63B 0.9600 .
C64 C65 1.59(3) .
C64 H63C 1.0258 .
C64 H64A 0.9900 .
C64 H64B 0.9900 .
C65 H65A 0.9800 .
C65 H65B 0.9800 .
C65 H65C 0.9800 .
C64A C65A 1.58(3) .
C64A H63B 1.0064 .
C64A H64C 0.9900 .
C64A H64D 0.9900 .
C65A H65D 0.9800 .
C65A H65E 0.9800 .
C65A H65F 0.9800 .
C66 C67 1.486(16) .
C66 H66A 0.9900 .
C66 H66B 0.9900 .
C67 C68 1.494(19) .
C67 H67A 0.9900 .
C67 H67B 0.9900 .
C68 H68A 0.9800 .
C68 H68B 0.9800 .
C68 H68C 0.9800 .
O7 C85 1.267(17) .
O7 C84 1.319(15) .
O8 C84 1.205(13) .
O9 N7 1.237(12) .
O10 N7 1.210(13) .
O11 N8 1.217(12) .
O12 N8 1.207(12) .
N7 C79 1.450(14) .
N8 C81 1.483(13) .
C78 C79 1.368(16) .
C78 C83 1.371(15) .
C78 H78 0.9500 .
C79 C80 1.396(15) .
C80 C81 1.372(15) .
C80 H80 0.9500 .
C81 C82 1.358(15) .
C82 C83 1.388(14) .
C82 H82 0.9500 .
C83 C84 1.499(15) .
C85 C86A 1.501(9) .
C85 C86 1.512(9) .
C85 H85C 0.9600 .
C85 H85D 0.9600 .
C85 H85A 0.9599 .
C85 H85B 0.9599 .
C86 C86 1.537(10) 2
C86 H86A 0.9600 .
C86 H86B 0.9600 .
C86 H86D 1.1693 .
C86A C86A 1.535(10) 2
C86A H85B 1.5522 .
C86A H86A 1.2233 .
C86A H86C 0.9601 .
C86A H86D 0.9600 .
O1 N5 1.228(11) .
O2 N5 1.213(11) .
O3 C75 1.205(12) .
O4 C75 1.340(12) .
O4 C76 1.452(12) .
O5 N6 1.216(11) .
O6 N6 1.231(11) .
N5 C70 1.469(13) .
N6 C72 1.460(13) .
C69 C74 1.373(14) .
C69 C70 1.387(14) .
C69 H69 0.9500 .
C70 C71 1.384(14) .
C71 C72 1.378(14) .
C71 H71 0.9500 .
C72 C73 1.370(14) .
C73 C74 1.392(14) .
C73 H73 0.9500 .
C74 C75 1.502(13) .
C76 C77 1.471(16) .
C76 H76A 0.9900 .
C76 H76B 0.9900 .
C77 C77 1.539(19) 2_656
C77 H77A 0.9599 .
C77 H77B 0.9600 .
Cl1 C1A 1.70(2) .
Cl2 C1A 1.717(19) .
C1A H1A1 0.9900 .
C1A H1A2 0.9900 .
Cl3 C2A 1.743(17) .
Cl4 C2A 1.756(17) .
C2A H2A1 0.9900 .
C2A H2A2 0.9900 .
Cl5 C3A 1.73(2) .
Cl6 C3A 1.61(2) .
C3A H3A1 0.9900 .
C3A H3A2 0.9900 .

loop_
_geom_hbond_atom_site_label_D
_geom_hbond_atom_site_label_H
_geom_hbond_atom_site_label_A
_geom_hbond_distance_DH
_geom_hbond_distance_HA
_geom_hbond_distance_DA
_geom_hbond_angle_DHA
N1 H1 O8 0.88 2.01 2.880(8) 171
N2 H2 O1 0.88 2.15 3.002(8) 162
N3 H3 O9 0.88 2.25 3.072(8) 155
N4 H4 O3 0.88 2.12 2.971(8) 161

loop_
_geom_torsion_atom_site_label_1
_geom_torsion_atom_site_label_2
_geom_torsion_atom_site_label_3
_geom_torsion_atom_site_label_4
_geom_torsion
_geom_torsion_site_symmetry_4
C4 N1 C1 C2 -1.2(11) .
C4 N1 C1 C20 179.6(8) .
N1 C1 C2 C3 1.5(11) .
C20 C1 C2 C3 -179.4(10) .
N1 C1 C2 S1 -173.7(9) .
C20 C1 C2 S1 5.4(19) .
C29 S1 C2 C1 -173.2(11) .
C29 S1 C2 C3 12.0(8) .
C1 C2 C3 C4 -1.3(11) .
S1 C2 C3 C4 174.9(7) .
C1 C2 C3 S2 -178.5(7) .
S1 C2 C3 S2 -2.2(10) .
C29 S2 C3 C4 175.1(11) .
C29 S2 C3 C2 -8.7(8) .
C2 C3 C4 N1 0.6(10) .
S2 C3 C4 N1 176.9(8) .
C2 C3 C4 C5 -177.2(10) .
S2 C3 C4 C5 -0.8(18) .
C1 N1 C4 C3 0.4(11) .
C1 N1 C4 C5 178.5(8) .
C3 C4 C5 C6 -122.5(11) .
N1 C4 C5 C6 60.1(11) .
C3 C4 C5 C21 117.5(12) .
N1 C4 C5 C21 -60.0(11) .
C3 C4 C5 C22 -2.5(15) .
N1 C4 C5 C22 -180.0(8) .
C9 N2 C6 C7 0.2(11) .
C9 N2 C6 C5 178.8(8) .
C4 C5 C6 N2 58.0(11) .
C21 C5 C6 N2 178.2(8) .
C22 C5 C6 N2 -61.9(11) .
C4 C5 C6 C7 -123.9(11) .
C21 C5 C6 C7 -3.7(15) .
C22 C5 C6 C7 116.2(12) .
N2 C6 C7 C8 -1.2(11) .
C5 C6 C7 C8 -179.5(10) .
N2 C6 C7 S7 177.0(8) .
C5 C6 C7 S7 -1.3(18) .
C39 S7 C7 C6 178.7(10) .
C39 S7 C7 C8 -3.2(8) .
C6 C7 C8 C9 1.8(11) .
S7 C7 C8 C9 -176.7(7) .
C6 C7 C8 S8 177.4(7) .
S7 C7 C8 S8 -1.1(11) .
C39 S8 C8 C9 179.1(11) .
C39 S8 C8 C7 4.8(8) .
C7 C8 C9 N2 -1.6(11) .
S8 C8 C9 N2 -176.2(8) .
C7 C8 C9 C10 -179.8(10) .
S8 C8 C9 C10 5.6(18) .
C6 N2 C9 C8 0.9(11) .
C6 N2 C9 C10 179.4(8) .
C8 C9 C10 C11 118.3(12) .
N2 C9 C10 C11 -59.6(11) .
C8 C9 C10 C24 -2.3(15) .
N2 C9 C10 C24 179.8(8) .
C8 C9 C10 C23 -121.5(12) .
N2 C9 C10 C23 60.6(12) .
C14 N3 C11 C12 1.0(11) .
C14 N3 C11 C10 -179.4(8) .
C9 C10 C11 C12 123.7(11) .
C24 C10 C11 C12 -115.9(11) .
C23 C10 C11 C12 4.3(15) .
C9 C10 C11 N3 -55.9(11) .
C24 C10 C11 N3 64.5(11) .
C23 C10 C11 N3 -175.3(8) .
N3 C11 C12 C13 -0.6(10) .
C10 C11 C12 C13 179.8(10) .
N3 C11 C12 S13 -177.2(8) .
C10 C11 C12 S13 3.1(17) .
C49 S13 C12 C11 -178.3(10) .
C49 S13 C12 C13 5.3(7) .
C11 C12 C13 C14 0.0(11) .
S13 C12 C13 C14 177.4(7) .
C11 C12 C13 S14 -176.6(7) .
S13 C12 C13 S14 0.8(10) .
C49 S14 C13 C14 178.3(10) .
C49 S14 C13 C12 -6.4(7) .
C11 N3 C14 C13 -0.9(11) .
C11 N3 C14 C15 179.7(8) .
C12 C13 C14 N3 0.5(11) .
S14 C13 C14 N3 176.2(8) .
C12 C13 C14 C15 179.8(10) .
S14 C13 C14 C15 -4.6(18) .
N3 C14 C15 C16 57.4(11) .
C13 C14 C15 C16 -121.8(12) .
N3 C14 C15 C25 178.6(9) .
C13 C14 C15 C25 -0.5(15) .
N3 C14 C15 C26 -63.2(11) .
C13 C14 C15 C26 117.7(12) .
C19 N4 C16 C17 0.6(11) .
C19 N4 C16 C15 177.7(8) .
C14 C15 C16 N4 57.1(12) .
C25 C15 C16 N4 -63.3(11) .
C26 C15 C16 N4 177.3(8) .
C14 C15 C16 C17 -126.9(12) .
C25 C15 C16 C17 112.8(12) .
C26 C15 C16 C17 -6.6(16) .
N4 C16 C17 C18 -0.7(11) .
C15 C16 C17 C18 -177.2(10) .
N4 C16 C17 S19 175.9(8) .
C15 C16 C17 S19 -0.6(18) .
C59 S19 C17 C18 -9.7(8) .
C59 S19 C17 C16 173.9(10) .
C16 C17 C18 C19 0.5(11) .
S19 C17 C18 C19 -176.7(7) .
C16 C17 C18 S20 175.2(7) .
S19 C17 C18 S20 -1.9(11) .
C59 S20 C18 C19 -174.4(10) .
C59 S20 C18 C17 12.6(8) .
C17 C18 C19 N4 -0.1(11) .
S20 C18 C19 N4 -173.5(8) .
C17 C18 C19 C20 178.6(10) .
S20 C18 C19 C20 5.2(18) .
C16 N4 C19 C18 -0.3(11) .
C16 N4 C19 C20 -179.3(8) .
C18 C19 C20 C1 124.1(11) .
N4 C19 C20 C1 -57.3(11) .
C18 C19 C20 C27 -114.3(12) .
N4 C19 C20 C27 64.2(11) .
C18 C19 C20 C28 5.5(15) .
N4 C19 C20 C28 -176.0(8) .
N1 C1 C20 C19 -56.7(12) .
C2 C1 C20 C19 124.4(11) .
N1 C1 C20 C27 -178.1(9) .
C2 C1 C20 C27 3.0(15) .
N1 C1 C20 C28 62.9(11) .
C2 C1 C20 C28 -116.0(12) .
C2 S1 C29 C30 167.3(9) .
C2 S1 C29 S2 -18.3(6) .
C3 S2 C29 C30 -168.5(9) .
C3 S2 C29 S1 17.2(6) .
S1 C29 C30 S3 0.4(12) .
S2 C29 C30 S3 -173.6(6) .
S1 C29 C30 S4 178.7(6) .
S2 C29 C30 S4 4.7(14) .
C31 S3 C30 C29 -172.1(9) .
C31 S3 C30 S4 9.4(7) .
C32 S4 C30 C29 171.6(10) .
C32 S4 C30 S3 -10.1(7) .
C30 S3 C31 C32 -4.8(10) .
C30 S3 C31 S5 -179.8(7) .
C33 S5 C31 C32 170.8(10) .
C33 S5 C31 S3 -14.3(8) .
S3 C31 C32 S6 -179.1(6) .
S5 C31 C32 S6 -4.1(15) .
S3 C31 C32 S4 -1.7(13) .
S5 C31 C32 S4 173.3(6) .
C36 S6 C32 C31 105.8(11) .
C36 S6 C32 S4 -71.5(7) .
C30 S4 C32 C31 7.2(10) .
C30 S4 C32 S6 -175.2(6) .
C31 S5 C33 C34 -77.4(9) .
S5 C33 C34 C35 -167.4(8) .
C32 S6 C36 C37 -64.4(9) .
S6 C36 C37 C38 -178.5(9) .
C7 S7 C39 C40 -172.2(9) .
C7 S7 C39 S8 6.7(7) .
C8 S8 C39 C40 171.8(9) .
C8 S8 C39 S7 -7.2(7) .
S7 C39 C40 S9 -1.2(14) .
S8 C39 C40 S9 180.0(6) .
S7 C39 C40 S10 177.6(6) .
S8 C39 C40 S10 -1.3(12) .
C41 S9 C40 C39 -172.8(10) .
C41 S9 C40 S10 8.4(7) .
C42 S10 C40 C39 172.8(9) .
C42 S10 C40 S9 -8.3(7) .
C43 S11 C41 C42 136.6(11) .
C43 S11 C41 S9 -48.2(8) .
C40 S9 C41 C42 -5.2(10) .
C40 S9 C41 S11 179.2(7) .
S11 C41 C42 S12 -2.3(15) .
S9 C41 C42 S12 -177.7(6) .
S11 C41 C42 S10 175.5(6) .
S9 C41 C42 S10 0.2(12) .
C46 S12 C42 C41 -124.4(10) .
C46 S12 C42 S10 57.7(7) .
C40 S10 C42 C41 4.8(10) .
C40 S10 C42 S12 -177.1(7) .
C41 S11 C43 C44 -64.2(10) .
S11 C43 C44 C45 176.2(10) .
C42 S12 C46 C47 55.7(9) .
S12 C46 C47 C48 -177.4(11) .
C12 S13 C49 C50 171.4(8) .
C12 S13 C49 S14 -9.8(5) .
C13 S14 C49 C50 -171.2(9) .
C13 S14 C49 S13 10.2(5) .
S13 C49 C50 S16 177.8(5) .
S14 C49 C50 S16 -0.9(14) .
S13 C49 C50 S15 3.3(12) .
S14 C49 C50 S15 -175.4(5) .
C52 S16 C50 C49 175.3(9) .
C52 S16 C50 S15 -9.8(6) .
C51 S15 C50 C49 -174.5(9) .
C51 S15 C50 S16 10.5(6) .
C53 S17 C51 C52 -70.7(10) .
C53 S17 C51 S15 102.4(6) .
C50 S15 C51 C52 -7.5(9) .
C50 S15 C51 S17 178.7(6) .
S17 C51 C52 S18 1.4(14) .
S15 C51 C52 S18 -171.7(5) .
S17 C51 C52 S16 174.9(6) .
S15 C51 C52 S16 1.8(11) .
C56 S18 C52 C51 -151.4(9) .
C56 S18 C52 S16 35.3(7) .
C50 S16 C52 C51 4.9(9) .
C50 S16 C52 S18 178.3(6) .
C51 S17 C53 C54 -49.6(9) .
S17 C53 C54 C55 -175.7(8) .
C52 S18 C56 C57 -94.6(9) .
S18 C56 C57 C58 -177.9(9) .
C18 S20 C59 C60 167.3(9) .
C18 S20 C59 S19 -19.4(5) .
C17 S19 C59 C60 -168.1(8) .
C17 S19 C59 S20 18.4(5) .
S20 C59 C60 S21 175.9(6) .
S19 C59 C60 S21 2.9(13) .
S20 C59 C60 S22 -2.5(13) .
S19 C59 C60 S22 -175.5(5) .
C61 S21 C60 C59 167.1(10) .
C61 S21 C60 S22 -14.4(7) .
C62 S22 C60 C59 -167.0(9) .
C62 S22 C60 S21 14.5(7) .
C63 S23 C61 C62 88.3(13) .
C63 S23 C61 S21 -93.1(9) .
C60 S21 C61 C62 8.6(10) .
C60 S21 C61 S23 -170.1(7) .
S23 C61 C62 S24 -9.3(17) .
S21 C61 C62 S24 172.1(7) .
S23 C61 C62 S22 179.0(7) .
S21 C61 C62 S22 0.5(14) .
C66 S24 C62 C61 153.2(11) .
C66 S24 C62 S22 -35.2(8) .
C60 S22 C62 C61 -9.1(10) .
C60 S22 C62 S24 178.7(7) .
C61 S23 C63 C64 -65.6(18) .
C61 S23 C63 C64A 8(3) .
C64A C63 C64 C65 83(2) .
S23 C63 C64 C65 -164.8(18) .
C64 C63 C64A C65A -57(3) .
S23 C63 C64A C65A -167(2) .
C62 S24 C66 C67 -169.9(9) .
S24 C66 C67 C68 -171.3(11) .
C83 C78 C79 C80 -1.3(16) .
C83 C78 C79 N7 -179.5(10) .
O10 N7 C79 C78 -172.4(11) .
O9 N7 C79 C78 5.0(16) .
O10 N7 C79 C80 9.4(16) .
O9 N7 C79 C80 -173.2(10) .
C78 C79 C80 C81 0.1(17) .
N7 C79 C80 C81 178.2(10) .
C79 C80 C81 C82 2.2(17) .
C79 C80 C81 N8 -176.7(10) .
O12 N8 C81 C82 -173.5(11) .
O11 N8 C81 C82 5.2(15) .
O12 N8 C81 C80 5.4(16) .
O11 N8 C81 C80 -175.8(10) .
C80 C81 C82 C83 -3.1(17) .
N8 C81 C82 C83 175.8(9) .
C79 C78 C83 C82 0.4(16) .
C79 C78 C83 C84 179.8(10) .
C81 C82 C83 C78 1.7(16) .
C81 C82 C83 C84 -177.7(10) .
C85 O7 C84 O8 8(2) .
C85 O7 C84 C83 -169.8(14) .
C78 C83 C84 O8 -4.0(17) .
C82 C83 C84 O8 175.4(11) .
C78 C83 C84 O7 173.9(10) .
C82 C83 C84 O7 -6.7(15) .
C84 O7 C85 C86A -128(2) .
C84 O7 C85 C86 -167(2) .
O7 C85 C86 C86 146(2) 2
C86A C85 C86 C86 44(3) 2
O7 C85 C86A C86A -142(3) 2
C86 C85 C86A C86A -44(3) 2
C74 C69 C70 C71 -1.5(15) .
C74 C69 C70 N5 180.0(9) .
O2 N5 C70 C71 5.0(14) .
O1 N5 C70 C71 -175.8(9) .
O2 N5 C70 C69 -176.4(10) .
O1 N5 C70 C69 2.8(13) .
C69 C70 C71 C72 2.0(15) .
N5 C70 C71 C72 -179.4(8) .
C70 C71 C72 C73 -1.9(14) .
C70 C71 C72 N6 179.0(8) .
O5 N6 C72 C73 5.8(13) .
O6 N6 C72 C73 -173.7(9) .
O5 N6 C72 C71 -175.2(9) .
O6 N6 C72 C71 5.4(13) .
C71 C72 C73 C74 1.3(15) .
N6 C72 C73 C74 -179.7(8) .
C70 C69 C74 C73 0.8(14) .
C70 C69 C74 C75 177.0(9) .
C72 C73 C74 C69 -0.7(14) .
C72 C73 C74 C75 -176.9(9) .
C76 O4 C75 O3 -1.3(15) .
C76 O4 C75 C74 179.6(9) .
C69 C74 C75 O3 8.5(15) .
C73 C74 C75 O3 -175.2(10) .
C69 C74 C75 O4 -172.5(9) .
C73 C74 C75 O4 3.8(13) .
C75 O4 C76 C77 83.1(11) .
O4 C76 C77 C77 179.3(10) 2_656
